data_4021269
loop_
_publ_author_name
'Seiichiro Higashiya'
'Woo Jin Chung'
'Dong Sung Lim'
'Silvana C. Ngo'
'William H. Kelly IV'
'Paul J. Toscano'
'John T. Welch'

_publ_section_title
;
 Synthesis of Mono- and Difluoroacetyltrialkylsilanes
 and the Corresponding Enol Silyl Ethers
;
_journal_name_full 'Journal of Organic Chemistry'
_journal_page_first 6323
_journal_page_last 6328
_journal_paper_doi 10.1021/jo049551o
_journal_volume 69
_journal_year 2004
_chemical_formula_moiety 'C20 H17 F O Si'
_chemical_formula_sum 'C20 H17 F O Si'
_chemical_formula_weight 320.43
_space_group_IT_number 33
_symmetry_cell_setting orthorhombic
_symmetry_space_group_name_Hall 'P 2c -2n'
_symmetry_space_group_name_H-M 'P n a 21'
_cell_angle_alpha 90.00
_cell_angle_beta 90.00
_cell_angle_gamma 90.00
_cell_formula_units_Z 8
_cell_length_a 15.9305(12)
_cell_length_b 7.2465(6)
_cell_length_c 28.317(2)
_cell_measurement_temperature 173(2)
_cell_volume 3268.9(4)
_diffrn_ambient_temperature 173(2)
_exptl_crystal_density_diffrn 1.302
_cod_database_code 4021269

loop_
_symmetry_equiv_pos_as_xyz
'x, y, z'
'-x, -y, z+1/2'
'x+1/2, -y+1/2, z'
'-x+1/2, y+1/2, z+1/2'

loop_
_atom_site_label
_atom_site_type_symbol
_atom_site_fract_x
_atom_site_fract_y
_atom_site_fract_z
_atom_site_U_iso_or_equiv
_atom_site_adp_type
_atom_site_occupancy
_atom_site_symmetry_multiplicity
_atom_site_calc_flag
_atom_site_refinement_flags
_atom_site_disorder_assembly
_atom_site_disorder_group
Si1 Si 0.76241(4) 0.56606(9) 0.14320(2) 0.01816(17) Uani 1 1 d . . .
F1 F 0.59565(12) 0.7864(3) 0.14628(9) 0.0462(5) Uani 1 1 d . . .
O1 O 0.74746(13) 0.7521(3) 0.05792(9) 0.0295(5) Uani 1 1 d . . .
C1 C 0.71021(16) 0.7233(4) 0.09527(9) 0.0219(5) Uani 1 1 d . . .
C2 C 0.6263(2) 0.8138(5) 0.10133(14) 0.0421(8) Uani 1 1 d . . .
H2A H 0.6316 0.9478 0.0952 0.051 Uiso 1 1 calc R . .
H2B H 0.5863 0.7622 0.0781 0.051 Uiso 1 1 calc R . .
C3 C 0.81581(16) 0.7323(3) 0.18407(9) 0.0192(5) Uani 1 1 d . . .
C4 C 0.90251(17) 0.7352(4) 0.18978(10) 0.0256(6) Uani 1 1 d . . .
H4 H 0.9356 0.6483 0.1729 0.031 Uiso 1 1 calc R . .
C5 C 0.94213(19) 0.8601(5) 0.21920(12) 0.0355(7) Uani 1 1 d . . .
H5 H 1.0015 0.8598 0.2221 0.043 Uiso 1 1 calc R . .
C6 C 0.8945(2) 0.9849(5) 0.24414(11) 0.0338(7) Uani 1 1 d . . .
H6 H 0.9212 1.0706 0.2646 0.041 Uiso 1 1 calc R . .
C7 C 0.80849(19) 0.9869(4) 0.23974(10) 0.0291(6) Uani 1 1 d . . .
H7 H 0.7761 1.0740 0.2570 0.035 Uiso 1 1 calc R . .
C8 C 0.76907(17) 0.8614(4) 0.21002(10) 0.0257(5) Uani 1 1 d . . .
H8 H 0.7096 0.8630 0.2072 0.031 Uiso 1 1 calc R . .
C9 C 0.83875(15) 0.4159(3) 0.11116(9) 0.0189(5) Uani 1 1 d . . .
C10 C 0.89882(15) 0.4910(4) 0.08027(10) 0.0227(5) Uani 1 1 d . . .
H10 H 0.9029 0.6210 0.0765 0.027 Uiso 1 1 calc R . .
C11 C 0.95237(17) 0.3750(4) 0.05519(10) 0.0280(6) Uani 1 1 d . . .
H11 H 0.9927 0.4272 0.0344 0.034 Uiso 1 1 calc R . .
C12 C 0.94799(18) 0.1852(4) 0.05991(11) 0.0296(6) Uani 1 1 d . . .
H12 H 0.9846 0.1078 0.0423 0.036 Uiso 1 1 calc R . .
C13 C 0.88981(19) 0.1098(4) 0.09047(12) 0.0326(7) Uani 1 1 d . . .
H13 H 0.8863 -0.0203 0.0941 0.039 Uiso 1 1 calc R . .
C14 C 0.83624(18) 0.2244(4) 0.11594(12) 0.0268(6) Uani 1 1 d . . .
H14 H 0.7970 0.1708 0.1371 0.032 Uiso 1 1 calc R . .
C15 C 0.68109(16) 0.4225(4) 0.17305(10) 0.0208(5) Uani 1 1 d . . .
C16 C 0.68102(17) 0.3969(4) 0.22161(10) 0.0259(5) Uani 1 1 d . . .
H16 H 0.7217 0.4580 0.2405 0.031 Uiso 1 1 calc R . .
C17 C 0.6209(2) 0.2810(5) 0.24309(13) 0.0332(7) Uani 1 1 d . . .
H17 H 0.6222 0.2620 0.2763 0.040 Uiso 1 1 calc R . .
C18 C 0.56127(19) 0.1963(4) 0.21647(12) 0.0314(6) Uani 1 1 d . . .
H18 H 0.5207 0.1190 0.2311 0.038 Uiso 1 1 calc R . .
C19 C 0.55980(19) 0.2227(5) 0.16838(12) 0.0309(6) Uani 1 1 d . . .
H19 H 0.5177 0.1645 0.1498 0.037 Uiso 1 1 calc R . .
C20 C 0.61904(17) 0.3332(4) 0.14696(10) 0.0271(6) Uani 1 1 d . . .
H20 H 0.6175 0.3490 0.1137 0.033 Uiso 1 1 calc R . .
Si1' Si 0.48836(4) 0.44878(9) 0.41834(2) 0.01811(17) Uani 1 1 d . . .
F1' F 0.65365(12) 0.2244(3) 0.41459(9) 0.0427(5) Uani 1 1 d . . .
O1' O 0.50811(13) 0.2811(3) 0.50575(9) 0.0333(5) Uani 1 1 d . . .
C1' C 0.54054(17) 0.3008(4) 0.46725(10) 0.0237(5) Uani 1 1 d . . .
C2' C 0.6228(2) 0.1954(5) 0.45971(12) 0.0381(8) Uani 1 1 d . . .
H2'1 H 0.6648 0.2369 0.4832 0.046 Uiso 1 1 calc R . .
H2'2 H 0.6130 0.0618 0.4646 0.046 Uiso 1 1 calc R . .
C3' C 0.41260(15) 0.6027(4) 0.44963(9) 0.0200(5) Uani 1 1 d . . .
C4' C 0.41565(17) 0.7924(4) 0.44350(11) 0.0265(6) Uani 1 1 d . . .
H4' H 0.4553 0.8435 0.4222 0.032 Uiso 1 1 calc R . .
C5' C 0.36091(19) 0.9113(4) 0.46834(12) 0.0299(6) Uani 1 1 d . . .
H5' H 0.3635 1.0408 0.4633 0.036 Uiso 1 1 calc R . .
C6' C 0.30321(17) 0.8390(4) 0.50022(11) 0.0280(6) Uani 1 1 d . . .
H6' H 0.2670 0.9181 0.5176 0.034 Uiso 1 1 calc R . .
C7' C 0.29943(17) 0.6491(4) 0.50624(11) 0.0254(5) Uani 1 1 d . . .
H7' H 0.2593 0.5984 0.5274 0.031 Uiso 1 1 calc R . .
C8' C 0.35298(17) 0.5318(4) 0.48194(10) 0.0239(5) Uani 1 1 d . . .
H8' H 0.3496 0.4025 0.4870 0.029 Uiso 1 1 calc R . .
C9' C 0.43597(16) 0.2795(4) 0.37749(9) 0.0206(5) Uani 1 1 d . . .
C10' C 0.48255(16) 0.1543(4) 0.35138(10) 0.0249(5) Uani 1 1 d . . .
H10' H 0.5420 0.1564 0.3536 0.030 Uiso 1 1 calc R . .
C11' C 0.4444(2) 0.0260(4) 0.32206(10) 0.0307(6) Uani 1 1 d . . .
H11' H 0.4778 -0.0579 0.3044 0.037 Uiso 1 1 calc R . .
C12' C 0.3570(2) 0.0200(4) 0.31855(10) 0.0312(6) Uani 1 1 d . . .
H12' H 0.3304 -0.0685 0.2988 0.037 Uiso 1 1 calc R . .
C13' C 0.30940(18) 0.1453(5) 0.34429(11) 0.0330(6) Uani 1 1 d . . .
H13' H 0.2499 0.1430 0.3417 0.040 Uiso 1 1 calc R . .
C14' C 0.34706(17) 0.2731(4) 0.37354(12) 0.0279(6) Uani 1 1 d . . .
H14' H 0.3135 0.3569 0.3911 0.034 Uiso 1 1 calc R . .
C15' C 0.56999(16) 0.5894(3) 0.38786(9) 0.0199(5) Uani 1 1 d . . .
C16' C 0.63186(18) 0.6787(4) 0.41450(11) 0.0282(6) Uani 1 1 d . . .
H16' H 0.6317 0.6659 0.4479 0.034 Uiso 1 1 calc R . .
C17' C 0.69322(19) 0.7852(5) 0.39322(13) 0.0328(7) Uani 1 1 d . . .
H17' H 0.7362 0.8399 0.4118 0.039 Uiso 1 1 calc R . .
C18' C 0.69196(18) 0.8120(4) 0.34449(11) 0.0302(6) Uani 1 1 d . . .
H18' H 0.7325 0.8894 0.3299 0.036 Uiso 1 1 calc R . .
C19' C 0.6317(2) 0.7258(5) 0.31760(11) 0.0316(6) Uani 1 1 d . . .
H19' H 0.6312 0.7424 0.2843 0.038 Uiso 1 1 calc R . .
C20' C 0.57141(17) 0.6141(4) 0.33898(10) 0.0264(5) Uani 1 1 d . . .
H20' H 0.5306 0.5539 0.3200 0.032 Uiso 1 1 calc R . .

loop_
_atom_site_aniso_label
_atom_site_aniso_U_11
_atom_site_aniso_U_22
_atom_site_aniso_U_33
_atom_site_aniso_U_23
_atom_site_aniso_U_13
_atom_site_aniso_U_12
Si1 0.0174(3) 0.0194(3) 0.0178(3) 0.0002(2) 0.0012(2) -0.0007(2)
F1 0.0346(10) 0.0537(13) 0.0505(13) 0.0085(11) 0.0189(9) 0.0141(9)
O1 0.0333(10) 0.0319(11) 0.0232(10) 0.0065(8) 0.0018(9) 0.0029(8)
C1 0.0222(12) 0.0232(12) 0.0203(12) -0.0012(10) -0.0031(10) -0.0016(9)
C2 0.0349(17) 0.048(2) 0.0434(19) 0.0084(16) -0.0001(14) 0.0146(14)
C3 0.0240(12) 0.0190(11) 0.0146(12) 0.0016(9) -0.0002(10) 0.0000(9)
C4 0.0253(13) 0.0300(13) 0.0215(14) -0.0025(10) 0.0010(12) -0.0018(10)
C5 0.0269(14) 0.0468(18) 0.0327(15) -0.0066(14) -0.0079(12) -0.0073(13)
C6 0.0433(16) 0.0307(15) 0.0276(14) -0.0051(12) -0.0044(12) -0.0098(13)
C7 0.0398(15) 0.0254(13) 0.0221(13) -0.0013(11) 0.0040(11) 0.0000(11)
C8 0.0257(12) 0.0277(13) 0.0236(13) -0.0029(10) 0.0022(10) 0.0034(10)
C9 0.0211(11) 0.0194(11) 0.0160(11) 0.0015(9) -0.0008(9) 0.0011(9)
C10 0.0226(11) 0.0245(12) 0.0210(11) 0.0025(10) 0.0001(9) 0.0017(10)
C11 0.0240(12) 0.0398(16) 0.0200(12) -0.0013(11) 0.0023(10) 0.0013(11)
C12 0.0279(13) 0.0332(15) 0.0277(14) -0.0060(11) 0.0030(11) 0.0062(11)
C13 0.0351(15) 0.0208(13) 0.0419(18) -0.0041(12) -0.0009(13) 0.0042(11)
C14 0.0249(13) 0.0270(14) 0.0285(15) 0.0035(11) 0.0057(11) -0.0010(10)
C15 0.0189(11) 0.0227(12) 0.0209(12) 0.0002(9) 0.0023(9) -0.0024(9)
C16 0.0294(13) 0.0280(13) 0.0204(12) 0.0013(10) 0.0008(10) -0.0038(10)
C17 0.0331(15) 0.0391(16) 0.0275(16) 0.0030(12) 0.0068(13) -0.0024(13)
C18 0.0296(14) 0.0283(14) 0.0363(16) 0.0048(11) 0.0130(12) -0.0055(10)
C19 0.0256(14) 0.0368(16) 0.0301(16) 0.0013(12) 0.0000(12) -0.0069(12)
C20 0.0263(13) 0.0316(14) 0.0234(12) 0.0023(11) 0.0005(11) -0.0056(10)
Si1' 0.0184(3) 0.0197(3) 0.0163(3) 0.0013(3) 0.0011(2) -0.0008(2)
F1' 0.0337(10) 0.0535(12) 0.0409(11) 0.0068(10) 0.0098(9) 0.0144(8)
O1' 0.0374(11) 0.0393(12) 0.0233(11) 0.0089(9) 0.0049(10) 0.0085(9)
C1' 0.0226(12) 0.0207(12) 0.0277(14) -0.0012(10) -0.0044(11) 0.0017(9)
C2' 0.0364(16) 0.053(2) 0.0246(14) 0.0051(14) 0.0019(12) 0.0188(14)
C3' 0.0171(11) 0.0286(13) 0.0145(10) 0.0005(10) -0.0005(9) 0.0010(9)
C4' 0.0228(13) 0.0348(15) 0.0221(14) 0.0032(11) 0.0011(11) -0.0047(11)
C5' 0.0295(14) 0.0227(13) 0.0375(16) 0.0035(12) -0.0034(12) 0.0003(10)
C6' 0.0283(13) 0.0277(13) 0.0279(15) -0.0063(11) -0.0006(11) 0.0056(10)
C7' 0.0261(12) 0.0281(13) 0.0221(12) -0.0013(11) 0.0040(11) 0.0028(10)
C8' 0.0244(12) 0.0243(12) 0.0231(13) 0.0008(10) 0.0033(10) 0.0012(10)
C9' 0.0184(11) 0.0256(12) 0.0178(13) 0.0028(9) -0.0005(10) -0.0037(9)
C10' 0.0248(12) 0.0296(13) 0.0203(11) 0.0031(10) 0.0018(9) -0.0032(10)
C11' 0.0439(16) 0.0231(13) 0.0252(13) -0.0035(11) 0.0030(12) 0.0028(11)
C12' 0.0440(16) 0.0251(13) 0.0245(13) -0.0038(11) -0.0057(12) -0.0041(12)
C13' 0.0255(13) 0.0402(16) 0.0334(15) -0.0058(13) -0.0037(11) -0.0010(12)
C14' 0.0191(13) 0.0311(14) 0.0336(17) -0.0033(12) -0.0032(12) -0.0001(10)
C15' 0.0227(12) 0.0168(10) 0.0201(12) 0.0027(9) 0.0034(10) 0.0004(8)
C16' 0.0317(13) 0.0316(14) 0.0212(12) 0.0021(11) -0.0020(11) -0.0072(11)
C17' 0.0246(14) 0.0387(17) 0.0352(17) -0.0026(13) -0.0013(13) -0.0118(12)
C18' 0.0284(14) 0.0271(14) 0.0352(16) 0.0060(12) 0.0056(12) -0.0048(10)
C19' 0.0398(16) 0.0379(16) 0.0173(13) 0.0067(11) 0.0071(12) -0.0070(13)
C20' 0.0273(12) 0.0310(14) 0.0209(13) 0.0020(11) 0.0000(10) -0.0057(11)

loop_
_geom_bond_atom_site_label_1
_geom_bond_atom_site_label_2
_geom_bond_distance
_geom_bond_site_symmetry_2
_geom_bond_publ_flag
Si1 C15 1.864(3) . ?
Si1 C9 1.867(3) . ?
Si1 C3 1.875(3) . ?
Si1 C1 1.957(3) . ?
F1 C2 1.378(5) . ?
O1 C1 1.231(4) . ?
C1 C2 1.499(4) . ?
C3 C4 1.391(4) . ?
C3 C8 1.403(4) . ?
C4 C5 1.383(4) . ?
C5 C6 1.376(5) . ?
C6 C7 1.376(4) . ?
C7 C8 1.389(4) . ?
C9 C14 1.395(4) . ?
C9 C10 1.406(4) . ?
C10 C11 1.393(4) . ?
C11 C12 1.383(4) . ?
C12 C13 1.381(5) . ?
C13 C14 1.392(4) . ?
C15 C16 1.387(4) . ?
C15 C20 1.393(4) . ?
C16 C17 1.411(4) . ?
C17 C18 1.360(5) . ?
C18 C19 1.375(5) . ?
C19 C20 1.379(4) . ?
Si1' C15' 1.864(3) . ?
Si1' C3' 1.867(3) . ?
Si1' C9' 1.881(3) . ?
Si1' C1' 1.939(3) . ?
F1' C2' 1.385(4) . ?
O1' C1' 1.215(4) . ?
C1' C2' 1.532(4) . ?
C3' C4' 1.386(4) . ?
C3' C8' 1.415(4) . ?
C4' C5' 1.414(4) . ?
C5' C6' 1.391(4) . ?
C6' C7' 1.388(4) . ?
C7' C8' 1.387(4) . ?
C9' C10' 1.386(4) . ?
C9' C14' 1.422(4) . ?
C10' C11' 1.387(4) . ?
C11' C12' 1.397(5) . ?
C12' C13' 1.390(4) . ?
C13' C14' 1.379(4) . ?
C15' C20' 1.396(4) . ?
C15' C16' 1.400(4) . ?
C16' C17' 1.383(4) . ?
C17' C18' 1.394(5) . ?
C18' C19' 1.375(5) . ?
C19' C20' 1.394(4) . ?

loop_
_cod_related_entry_id
_cod_related_entry_database
_cod_related_entry_code
1 ChemSpider 30658508
